data_4335339
loop_
_publ_author_name
'Soumavo Ghosh'
'Saptarshi Biswas'
'Antonio Bauz\'a'
'Miquel Barcel\'o-Oliver'
'Antonio Frontera'
'Ashutosh Ghosh'

_publ_contact_author_address
;
Department of Chemistry,
University of the Balearic Islands,
campus UIB, cta. Valldemossa km 7.5, Ed. Mateu Orfila
Palma de Mallorca E-07122,
SPAIN
;
_publ_contact_author_email miquel.barcelo@uib.es
_publ_contact_author_fax 0034971173426
_publ_contact_author_name 'Barcel\'o-Oliver, Miquel'
_publ_contact_author_phone 0034971173199
_publ_section_title
;
 Use of Metalloligands [CuL] (H2L = Salen Type Di-Schiff Bases) in the
 Formation of Heterobimetallic Copper(II)-Uranyl Complexes: Photophysical
 Investigations, Structural Variations, and Theoretical Calculations
;
_journal_name_full 'Inorganic Chemistry'
_journal_page_first 7508
_journal_page_last 7523
_journal_paper_doi 10.1021/ic400422d
_journal_volume 52
_journal_year 2013
_chemical_absolute_configuration ad
_chemical_compound_source 'synthesis as described'
_chemical_formula_moiety 'C21 H23 Cu1 N5 O10 U1'
_chemical_formula_sum 'C21 H23 Cu N5 O10 U'
_chemical_formula_weight 807.01
_chemical_name_systematic
;
 ?
;
_space_group_IT_number 19
_symmetry_cell_setting orthorhombic
_symmetry_Int_Tables_number 19
_symmetry_space_group_name_Hall 'P 2ac 2ab'
_symmetry_space_group_name_H-M 'P 21 21 21'
_atom_sites_solution_hydrogens geom
_atom_sites_solution_primary direct
_atom_sites_solution_secondary difmap
_audit_conform_dict_location ftp://ftp.iucr.org/pub/cif_core.dic
_audit_conform_dict_name cif_core.dic
_audit_conform_dict_version 2.4
_audit_creation_date 2013-04-12T12:49:32-00:00
_audit_creation_method 'WinGX routine CIF_UPDATE'
_cell_angle_alpha 90
_cell_angle_beta 90
_cell_angle_gamma 90
_cell_formula_units_Z 4
_cell_length_a 11.0318(12)
_cell_length_b 12.4097(14)
_cell_length_c 19.319(2)
_cell_measurement_reflns_used 12688
_cell_measurement_temperature 294(2)
_cell_measurement_theta_max 25.01
_cell_measurement_theta_min 1.95
_cell_measurement_wavelength 0.71073
_cell_volume 2644.8(5)
_computing_cell_refinement 'Bruker SMART APEX2'
_computing_data_collection 'Bruker SMART APEX2'
_computing_data_reduction 'Bruker SAINT'
_computing_molecular_graphics 'Ortep-3 for Windows (Farrugia, 1997)'
_computing_publication_material 'WinGX publication routines (Farrugia, 1999)'
_computing_structure_refinement 'SHELXL-97 (Sheldrick, 2008)'
_computing_structure_solution 'SHELXS-97 (Sheldrick, 1990)'
_diffrn_ambient_temperature 294(2)
_diffrn_measured_fraction_theta_full 0.952
_diffrn_measured_fraction_theta_max 0.952
_diffrn_measurement_device_type 'CCD area detector'
_diffrn_measurement_method 'phi and omega scans'
_diffrn_radiation_monochromator graphite
_diffrn_radiation_probe x-ray
_diffrn_radiation_source 'fine-focus sealed tube'
_diffrn_radiation_type MoK\a
_diffrn_radiation_wavelength 0.71073
_diffrn_reflns_av_R_equivalents 0.0424
_diffrn_reflns_av_unetI/netI 0.0559
_diffrn_reflns_limit_h_max 11
_diffrn_reflns_limit_h_min -11
_diffrn_reflns_limit_k_max 14
_diffrn_reflns_limit_k_min -14
_diffrn_reflns_limit_l_max 22
_diffrn_reflns_limit_l_min -22
_diffrn_reflns_number 12688
_diffrn_reflns_theta_full 25.01
_diffrn_reflns_theta_max 25.01
_diffrn_reflns_theta_min 1.95
_exptl_absorpt_coefficient_mu 6.981
_exptl_absorpt_correction_T_max 0.2745
_exptl_absorpt_correction_T_min 0.1282
_exptl_absorpt_correction_type empirical
_exptl_absorpt_process_details sadabs
_exptl_crystal_colour brown
_exptl_crystal_density_diffrn 2.027
_exptl_crystal_description prism
_exptl_crystal_F_000 1540
_exptl_crystal_size_max 0.4
_exptl_crystal_size_mid 0.3
_exptl_crystal_size_min 0.2
_refine_diff_density_max 1.87
_refine_diff_density_min -1.072
_refine_diff_density_rms 0.113
_refine_ls_abs_structure_details 'Flack H D (1983), Acta Cryst. A39, 876-881'
_refine_ls_abs_structure_Flack 0.016(6)
_refine_ls_extinction_method none
_refine_ls_goodness_of_fit_ref 1.011
_refine_ls_hydrogen_treatment constr
_refine_ls_matrix_type full
_refine_ls_number_parameters 346
_refine_ls_number_reflns 4390
_refine_ls_number_restraints 0
_refine_ls_restrained_S_all 1.011
_refine_ls_R_factor_all 0.0314
_refine_ls_R_factor_gt 0.0279
_refine_ls_shift/su_max 0.001
_refine_ls_shift/su_mean 0
_refine_ls_structure_factor_coef Fsqd
_refine_ls_weighting_details 'calc w=1/[\s^2^(Fo^2^)+(0.0073P)^2^+0.0000P] where P=(Fo^2^+2Fc^2^)/3'
_refine_ls_weighting_scheme calc
_refine_ls_wR_factor_gt 0.0595
_refine_ls_wR_factor_ref 0.0607
_reflns_number_gt 4065
_reflns_number_total 4390
_reflns_threshold_expression >2\s(I)
_cod_data_source_file ic400422d_si_003.cif
_cod_data_source_block agsg9_0m
_cod_database_code 4335339

loop_
_symmetry_equiv_pos_as_xyz
'x, y, z'
'-x+1/2, -y, z+1/2'
'x+1/2, -y+1/2, -z'
'-x, y+1/2, -z+1/2'

loop_
_atom_site_label
_atom_site_type_symbol
_atom_site_fract_x
_atom_site_fract_y
_atom_site_fract_z
_atom_site_U_iso_or_equiv
_atom_site_adp_type
_atom_site_occupancy
_atom_site_symmetry_multiplicity
_atom_site_calc_flag
_atom_site_refinement_flags
U1 U 0.32761(2) -0.015959(18) 0.340880(11) 0.02734(8) Uani 1 1 d .
Cu1 Cu 0.01930(7) -0.04569(6) 0.34476(4) 0.0326(2) Uani 1 1 d .
O21 O 0.2946(4) -0.0255(4) 0.2533(2) 0.0405(12) Uani 1 1 d .
O20 O 0.3619(3) -0.0054(4) 0.4289(2) 0.0357(10) Uani 1 1 d .
O31 O 0.1609(4) -0.1322(3) 0.3674(2) 0.0314(10) Uani 1 1 d .
O5 O 0.3396(5) 0.1838(3) 0.3315(3) 0.0483(13) Uani 1 1 d .
O9 O 0.5301(4) -0.1023(4) 0.3220(3) 0.0469(14) Uani 1 1 d .
O11 O 0.1353(4) 0.0722(3) 0.3569(2) 0.0315(11) Uani 1 1 d .
O8 O 0.3805(4) -0.2112(4) 0.3404(3) 0.0417(12) Uani 1 1 d .
O6 O 0.5106(5) 0.1011(4) 0.3227(3) 0.0506(15) Uani 1 1 d .
C1 C 0.1408(6) -0.2128(5) 0.4141(3) 0.0320(17) Uani 1 1 d .
O10 O 0.5648(5) -0.2746(4) 0.3277(3) 0.0599(16) Uani 1 1 d .
C19 C 0.0925(6) 0.1548(5) 0.3953(4) 0.0327(16) Uani 1 1 d .
N4 N 0.4938(7) -0.1992(5) 0.3302(3) 0.0429(16) Uani 1 1 d .
O7 O 0.5070(5) 0.2773(4) 0.3248(3) 0.0615(17) Uani 1 1 d .
N19 N -0.0947(5) 0.0622(5) 0.3050(3) 0.0398(14) Uani 1 1 d .
C3 C 0.2048(7) -0.3071(6) 0.5151(4) 0.047(2) Uani 1 1 d .
H3 H 0.26 -0.3147 0.5512 0.056 Uiso 1 1 calc R
N23 N -0.0662(5) -0.1801(5) 0.3208(3) 0.0386(16) Uani 1 1 d .
C7 C -0.0516(6) -0.2696(6) 0.3539(4) 0.0355(17) Uani 1 1 d .
C13 C -0.1009(7) 0.1583(6) 0.3265(4) 0.040(2) Uani 1 1 d .
C6 C 0.0391(6) -0.2811(5) 0.4084(3) 0.0317(16) Uani 1 1 d .
N71 N -0.0426(6) -0.0320(5) 0.4604(3) 0.0559(19) Uani 1 1 d .
C17 C 0.1212(9) 0.2810(7) 0.4890(4) 0.069(3) Uani 1 1 d .
H17 H 0.1698 0.3092 0.5239 0.083 Uiso 1 1 calc R
N3 N 0.4562(6) 0.1915(5) 0.3262(4) 0.0433(18) Uani 1 1 d .
C10 C -0.1351(7) -0.0807(7) 0.2170(4) 0.058(2) Uani 1 1 d .
H10B H -0.1793 -0.0925 0.1743 0.07 Uiso 1 1 calc R
H10A H -0.0496 -0.0776 0.2055 0.07 Uiso 1 1 calc R
C2 C 0.2220(6) -0.2284(6) 0.4671(4) 0.0379(18) Uani 1 1 d .
H2 H 0.29 -0.1844 0.4702 0.046 Uiso 1 1 calc R
C4 C 0.1067(7) -0.3758(6) 0.5110(4) 0.051(2) Uani 1 1 d .
H4 H 0.0951 -0.4299 0.5437 0.062 Uiso 1 1 calc R
C15 C -0.0621(8) 0.2812(7) 0.4269(5) 0.057(2) Uani 1 1 d .
H15 H -0.139 0.31 0.4199 0.069 Uiso 1 1 calc R
C14 C -0.0224(7) 0.1969(6) 0.3834(4) 0.0397(18) Uani 1 1 d .
C5 C 0.0275(7) -0.3622(6) 0.4577(4) 0.0446(19) Uani 1 1 d .
H5 H -0.0377 -0.4094 0.4541 0.054 Uiso 1 1 calc R
C11 C -0.1721(8) 0.0266(7) 0.2460(4) 0.061(2) Uani 1 1 d .
H11A H -0.1679 0.0802 0.2095 0.073 Uiso 1 1 calc R
H11B H -0.2557 0.0224 0.2614 0.073 Uiso 1 1 calc R
C12 C -0.1909(8) 0.2369(7) 0.2964(5) 0.062(2) Uani 1 1 d .
H12A H -0.1913 0.2304 0.2469 0.094 Uiso 1 1 calc R
H12B H -0.1683 0.309 0.309 0.094 Uiso 1 1 calc R
H12C H -0.2703 0.2214 0.3141 0.094 Uiso 1 1 calc R
C8 C -0.1264(7) -0.3673(6) 0.3361(4) 0.057(2) Uani 1 1 d .
H8A H -0.206 -0.3598 0.3556 0.085 Uiso 1 1 calc R
H8B H -0.0883 -0.4306 0.3546 0.085 Uiso 1 1 calc R
H8C H -0.1326 -0.3738 0.2867 0.085 Uiso 1 1 calc R
C9 C -0.1551(8) -0.1752(6) 0.2628(4) 0.052(2) Uani 1 1 d .
H9A H -0.149 -0.2407 0.2356 0.063 Uiso 1 1 calc R
H9B H -0.2365 -0.1718 0.2818 0.063 Uiso 1 1 calc R
C16 C 0.0071(10) 0.3212(7) 0.4780(5) 0.072(3) Uani 1 1 d .
H16 H -0.0224 0.3763 0.506 0.086 Uiso 1 1 calc R
C18 C 0.1638(9) 0.1979(5) 0.4475(3) 0.0449(18) Uani 1 1 d .
H18 H 0.2413 0.1707 0.4548 0.054 Uiso 1 1 calc R
C21 C -0.0791(13) -0.0082(11) 0.5907(5) 0.151(6) Uani 1 1 d .
H21A H -0.0038 -0.0151 0.6153 0.226 Uiso 1 1 calc R
H21B H -0.1349 -0.062 0.6068 0.226 Uiso 1 1 calc R
H21C H -0.1125 0.0621 0.5988 0.226 Uiso 1 1 calc R
C20 C -0.0576(8) -0.0229(7) 0.5165(4) 0.063(2) Uani 1 1 d .

loop_
_atom_site_aniso_label
_atom_site_aniso_U_11
_atom_site_aniso_U_22
_atom_site_aniso_U_33
_atom_site_aniso_U_23
_atom_site_aniso_U_13
_atom_site_aniso_U_12
U1 0.01746(14) 0.03033(12) 0.03423(11) -0.00099(10) -0.00181(12) 0.00034(11)
Cu1 0.0197(5) 0.0393(5) 0.0387(4) -0.0002(4) -0.0032(4) -0.0001(3)
O21 0.029(3) 0.040(3) 0.052(3) 0.001(2) 0.004(2) 0.002(2)
O20 0.023(3) 0.030(2) 0.054(3) 0.002(2) -0.0027(19) -0.001(2)
O31 0.010(3) 0.038(2) 0.047(2) 0.0030(19) -0.005(2) 0.000(2)
O5 0.030(3) 0.038(3) 0.076(3) 0.011(2) 0.007(3) -0.002(2)
O9 0.033(3) 0.038(3) 0.070(4) -0.006(3) 0.004(3) 0.004(2)
O11 0.022(3) 0.032(2) 0.040(3) -0.005(2) -0.0032(18) 0.0030(19)
O8 0.015(3) 0.046(3) 0.064(3) -0.004(3) 0.009(3) 0.001(2)
O6 0.028(3) 0.038(3) 0.086(4) 0.005(3) 0.007(3) -0.003(2)
C1 0.027(5) 0.030(4) 0.038(4) -0.004(3) 0.006(3) 0.002(3)
O10 0.041(4) 0.050(3) 0.088(4) 0.002(3) 0.007(3) 0.021(3)
C19 0.022(4) 0.031(4) 0.045(4) 0.004(3) 0.003(3) 0.005(3)
N4 0.055(5) 0.031(3) 0.043(4) -0.004(3) 0.000(3) 0.017(3)
O7 0.048(4) 0.040(3) 0.097(5) -0.001(3) 0.009(3) -0.014(3)
N19 0.016(4) 0.057(4) 0.047(3) 0.014(3) -0.001(3) 0.007(3)
C3 0.046(6) 0.046(5) 0.047(4) 0.004(4) -0.004(4) 0.005(4)
N23 0.013(4) 0.059(4) 0.044(4) -0.008(3) -0.004(3) -0.004(3)
C7 0.022(4) 0.042(4) 0.042(4) -0.010(3) 0.007(3) -0.008(3)
C13 0.015(4) 0.048(5) 0.056(5) 0.017(4) 0.008(4) 0.005(3)
C6 0.020(4) 0.036(4) 0.039(4) -0.006(3) 0.007(3) -0.004(3)
N71 0.056(5) 0.057(5) 0.054(4) -0.002(3) 0.018(3) -0.008(3)
C17 0.085(8) 0.062(6) 0.059(6) -0.021(5) 0.000(5) 0.010(5)
N3 0.037(5) 0.037(4) 0.057(4) 0.002(3) -0.005(3) -0.010(3)
C10 0.033(6) 0.101(7) 0.041(4) 0.004(4) -0.020(3) -0.012(5)
C2 0.031(5) 0.041(4) 0.041(4) 0.003(3) -0.006(3) -0.007(3)
C4 0.054(6) 0.040(5) 0.059(5) 0.012(4) 0.012(4) -0.005(4)
C15 0.045(6) 0.047(5) 0.081(6) -0.003(5) 0.018(5) 0.017(4)
C14 0.032(5) 0.036(4) 0.051(4) 0.007(3) 0.014(4) 0.006(3)
C5 0.036(5) 0.046(4) 0.052(5) 0.006(4) 0.006(4) -0.011(4)
C11 0.036(5) 0.086(6) 0.061(4) 0.011(4) -0.021(4) 0.004(5)
C12 0.035(6) 0.070(6) 0.083(6) 0.026(5) -0.005(5) 0.015(5)
C8 0.036(5) 0.055(5) 0.079(6) -0.012(5) -0.004(4) -0.016(4)
C9 0.041(6) 0.068(5) 0.048(4) -0.008(4) -0.007(4) -0.004(5)
C16 0.072(7) 0.054(6) 0.089(7) -0.021(5) 0.029(6) 0.019(5)
C18 0.039(5) 0.043(4) 0.052(4) -0.009(3) 0.007(5) 0.008(4)
C21 0.281(18) 0.109(10) 0.062(7) -0.006(8) 0.053(9) -0.003(13)
C20 0.089(7) 0.043(5) 0.059(5) 0.000(4) 0.017(5) 0.000(5)

loop_
_atom_type_symbol
_atom_type_description
_atom_type_scat_dispersion_real
_atom_type_scat_dispersion_imag
_atom_type_scat_source
C C 0.0033 0.0016 'International Tables Vol C Tables 4.2.6.8 and 6.1.1.4'
H H 0 0 'International Tables Vol C Tables 4.2.6.8 and 6.1.1.4'
N N 0.0061 0.0033 'International Tables Vol C Tables 4.2.6.8 and 6.1.1.4'
O O 0.0106 0.006 'International Tables Vol C Tables 4.2.6.8 and 6.1.1.4'
Cu Cu 0.3201 1.2651 'International Tables Vol C Tables 4.2.6.8 and 6.1.1.4'
U U -9.6767 9.6646 'International Tables Vol C Tables 4.2.6.8 and 6.1.1.4'

loop_
_geom_angle_atom_site_label_1
_geom_angle_atom_site_label_2
_geom_angle_atom_site_label_3
_geom_angle
O21 U1 O20 179.4(2)
O21 U1 O31 90.37(18)
O20 U1 O31 90.19(16)
O21 U1 O11 88.34(17)
O20 U1 O11 91.81(17)
O31 U1 O11 64.46(15)
O21 U1 O5 90.46(19)
O20 U1 O5 89.10(19)
O31 U1 O5 131.05(17)
O11 U1 O5 66.65(16)
O21 U1 O8 88.8(2)
O20 U1 O8 91.5(2)
O31 U1 O8 66.08(15)
O11 U1 O8 130.43(15)
O5 U1 O8 162.86(18)
O21 U1 O9 90.93(18)
O20 U1 O9 88.90(18)
O31 U1 O9 117.31(16)
O11 U1 O9 178.10(16)
O5 U1 O9 111.61(17)
O8 U1 O9 51.29(15)
O21 U1 O6 94.1(2)
O20 U1 O6 85.31(19)
O31 U1 O6 175.07(15)
O11 U1 O6 117.62(16)
O5 U1 O6 51.03(17)
O8 U1 O6 111.95(16)
O9 U1 O6 60.68(15)
O21 U1 N4 90.58(19)
O20 U1 N4 89.50(19)
O31 U1 N4 91.61(17)
O11 U1 N4 156.03(18)
O5 U1 N4 137.3(2)
O8 U1 N4 25.60(16)
O9 U1 N4 25.71(17)
O6 U1 N4 86.34(19)
O21 U1 N3 93.8(2)
O20 U1 N3 85.64(19)
O31 U1 N3 156.25(17)
O11 U1 N3 92.27(17)
O5 U1 N3 25.75(16)
O8 U1 N3 137.29(18)
O9 U1 N3 86.02(17)
O6 U1 N3 25.34(16)
N4 U1 N3 111.69(19)
O21 U1 Cu1 78.76(14)
O20 U1 Cu1 101.66(13)
O31 U1 Cu1 33.52(10)
O11 U1 Cu1 33.91(10)
O5 U1 Cu1 99.31(13)
O8 U1 Cu1 97.35(11)
O9 U1 Cu1 147.52(11)
O6 U1 Cu1 149.80(12)
N4 U1 Cu1 122.68(14)
N3 U1 Cu1 125.00(13)
O31 Cu1 O11 81.96(18)
O31 Cu1 N23 88.3(2)
O11 Cu1 N23 166.7(2)
O31 Cu1 N19 164.8(2)
O11 Cu1 N19 87.5(2)
N23 Cu1 N19 100.1(3)
O31 Cu1 N71 93.4(2)
O11 Cu1 N71 91.3(2)
N23 Cu1 N71 98.4(2)
N19 Cu1 N71 97.8(2)
O31 Cu1 U1 42.80(13)
O11 Cu1 U1 43.30(12)
N23 Cu1 U1 124.17(18)
N19 Cu1 U1 123.16(17)
N71 Cu1 U1 107.63(17)
C1 O31 Cu1 115.0(4)
C1 O31 U1 135.1(4)
Cu1 O31 U1 103.68(18)
N3 O5 U1 97.6(4)
N4 O9 U1 96.0(4)
C19 O11 Cu1 113.8(4)
C19 O11 U1 136.4(4)
Cu1 O11 U1 102.79(18)
N4 O8 U1 96.7(4)
N3 O6 U1 97.1(4)
O31 C1 C2 119.3(6)
O31 C1 C6 121.2(6)
C2 C1 C6 119.5(6)
O11 C19 C18 119.6(6)
O11 C19 C14 120.9(6)
C18 C19 C14 119.5(7)
O10 N4 O8 123.1(6)
O10 N4 O9 121.0(7)
O8 N4 O9 115.9(6)
O10 N4 U1 177.9(5)
O8 N4 U1 57.7(3)
O9 N4 U1 58.3(3)
C13 N19 C11 120.0(6)
C13 N19 Cu1 122.7(5)
C11 N19 Cu1 117.3(5)
C2 C3 C4 120.9(7)
C7 N23 C9 119.3(6)
C7 N23 Cu1 123.5(5)
C9 N23 Cu1 117.2(5)
N23 C7 C6 121.8(6)
N23 C7 C8 120.7(7)
C6 C7 C8 117.5(7)
N19 C13 C14 121.2(7)
N19 C13 C12 121.2(8)
C14 C13 C12 117.5(7)
C5 C6 C1 117.0(6)
C5 C6 C7 120.0(6)
C1 C6 C7 122.9(6)
C20 N71 Cu1 171.5(7)
C16 C17 C18 119.5(9)
O7 N3 O6 124.0(7)
O7 N3 O5 122.0(7)
O6 N3 O5 114.0(6)
O7 N3 U1 175.6(6)
O6 N3 U1 57.5(3)
O5 N3 U1 56.7(3)
C9 C10 C11 116.0(6)
C3 C2 C1 121.2(7)
C5 C4 C3 118.1(7)
C16 C15 C14 122.4(8)
C19 C14 C15 117.6(7)
C19 C14 C13 122.4(6)
C15 C14 C13 120.1(7)
C4 C5 C6 123.3(7)
N19 C11 C10 113.1(6)
C10 C9 N23 112.4(6)
C15 C16 C17 120.0(8)
C19 C18 C17 121.0(8)
N71 C20 C21 178.6(11)

loop_
_geom_bond_atom_site_label_1
_geom_bond_atom_site_label_2
_geom_bond_distance
U1 O21 1.735(4)
U1 O20 1.747(4)
U1 O31 2.393(4)
U1 O11 2.406(4)
U1 O5 2.489(4)
U1 O8 2.493(5)
U1 O9 2.505(5)
U1 O6 2.511(5)
U1 N4 2.929(6)
U1 N3 2.953(6)
U1 Cu1 3.4220(9)
Cu1 O31 1.945(4)
Cu1 O11 1.958(4)
Cu1 N23 1.972(6)
Cu1 N19 1.991(6)
Cu1 N71 2.342(6)
O31 C1 1.365(7)
O5 N3 1.294(7)
O9 N4 1.278(7)
O11 C19 1.350(8)
O8 N4 1.274(8)
O6 N3 1.274(8)
C1 C2 1.375(9)
C1 C6 1.410(9)
O10 N4 1.221(7)
C19 C18 1.386(10)
C19 C14 1.391(9)
O7 N3 1.203(7)
N19 C13 1.265(9)
N19 C11 1.491(9)
C3 C2 1.361(10)
C3 C4 1.380(10)
N23 C7 1.292(9)
N23 C9 1.489(9)
C7 C6 1.459(9)
C7 C8 1.506(9)
C13 C14 1.478(11)
C13 C12 1.509(10)
C6 C5 1.392(9)
N71 C20 1.103(9)
C17 C16 1.371(12)
C17 C18 1.388(10)
C10 C9 1.486(10)
C10 C11 1.501(11)
C4 C5 1.362(10)
C15 C16 1.344(12)
C15 C14 1.412(10)
C21 C20 1.465(11)

loop_
_geom_torsion_atom_site_label_1
_geom_torsion_atom_site_label_2
_geom_torsion_atom_site_label_3
_geom_torsion_atom_site_label_4
_geom_torsion
O21 U1 Cu1 O31 108.2(2)
O20 U1 Cu1 O31 -72.2(2)
O11 U1 Cu1 O31 -147.8(3)
O5 U1 Cu1 O31 -163.2(2)
O8 U1 Cu1 O31 20.8(2)
O9 U1 Cu1 O31 34.5(3)
O6 U1 Cu1 O31 -173.1(3)
N4 U1 Cu1 O31 24.8(2)
N3 U1 Cu1 O31 -165.1(2)
O21 U1 Cu1 O11 -104.0(2)
O20 U1 Cu1 O11 75.6(2)
O31 U1 Cu1 O11 147.8(3)
O5 U1 Cu1 O11 -15.4(2)
O8 U1 Cu1 O11 168.6(2)
O9 U1 Cu1 O11 -177.7(3)
O6 U1 Cu1 O11 -25.3(3)
N4 U1 Cu1 O11 172.6(2)
N3 U1 Cu1 O11 -17.3(2)
O21 U1 Cu1 N23 70.0(3)
O20 U1 Cu1 N23 -110.4(3)
O31 U1 Cu1 N23 -38.2(3)
O11 U1 Cu1 N23 174.0(3)
O5 U1 Cu1 N23 158.6(3)
O8 U1 Cu1 N23 -17.4(3)
O9 U1 Cu1 N23 -3.7(3)
O6 U1 Cu1 N23 148.7(3)
N4 U1 Cu1 N23 -13.4(3)
N3 U1 Cu1 N23 156.7(3)
O21 U1 Cu1 N19 -64.2(3)
O20 U1 Cu1 N19 115.4(3)
O31 U1 Cu1 N19 -172.4(3)
O11 U1 Cu1 N19 39.8(3)
O5 U1 Cu1 N19 24.4(3)
O8 U1 Cu1 N19 -151.6(3)
O9 U1 Cu1 N19 -137.9(3)
O6 U1 Cu1 N19 14.5(3)
N4 U1 Cu1 N19 -147.6(3)
N3 U1 Cu1 N19 22.5(3)
O21 U1 Cu1 N71 -176.4(2)
O20 U1 Cu1 N71 3.2(2)
O31 U1 Cu1 N71 75.5(2)
O11 U1 Cu1 N71 -72.3(2)
O5 U1 Cu1 N71 -87.8(2)
O8 U1 Cu1 N71 96.3(2)
O9 U1 Cu1 N71 110.0(3)
O6 U1 Cu1 N71 -97.6(3)
N4 U1 Cu1 N71 100.2(2)
N3 U1 Cu1 N71 -89.6(2)
O11 Cu1 O31 C1 134.9(4)
N23 Cu1 O31 C1 -54.2(4)
N19 Cu1 O31 C1 -178.3(8)
N71 Cu1 O31 C1 44.2(4)
U1 Cu1 O31 C1 156.6(5)
O11 Cu1 O31 U1 -21.66(17)
N23 Cu1 O31 U1 149.2(2)
N19 Cu1 O31 U1 25.1(9)
N71 Cu1 O31 U1 -112.5(2)
O21 U1 O31 C1 141.9(5)
O20 U1 O31 C1 -38.2(5)
O11 U1 O31 C1 -130.1(6)
O5 U1 O31 C1 -127.2(5)
O8 U1 O31 C1 53.3(5)
O9 U1 O31 C1 50.7(6)
N4 U1 O31 C1 51.3(5)
N3 U1 O31 C1 -117.8(6)
Cu1 U1 O31 C1 -149.3(6)
O21 U1 O31 Cu1 -68.7(2)
O20 U1 O31 Cu1 111.2(2)
O11 U1 O31 Cu1 19.24(15)
O5 U1 O31 Cu1 22.2(3)
O8 U1 O31 Cu1 -157.3(2)
O9 U1 O31 Cu1 -159.99(17)
N4 U1 O31 Cu1 -159.34(18)
N3 U1 O31 Cu1 31.6(5)
O21 U1 O5 N3 -97.8(4)
O20 U1 O5 N3 81.8(4)
O31 U1 O5 N3 171.3(4)
O11 U1 O5 N3 174.2(4)
O8 U1 O5 N3 -10.2(8)
O9 U1 O5 N3 -6.6(4)
O6 U1 O5 N3 -2.9(4)
N4 U1 O5 N3 -6.5(5)
Cu1 U1 O5 N3 -176.5(4)
O21 U1 O9 N4 -89.4(4)
O20 U1 O9 N4 91.1(4)
O31 U1 O9 N4 1.5(4)
O5 U1 O9 N4 179.7(4)
O8 U1 O9 N4 -1.6(4)
O6 U1 O9 N4 176.4(5)
N3 U1 O9 N4 176.8(4)
Cu1 U1 O9 N4 -19.1(5)
O31 Cu1 O11 C19 -134.3(4)
N23 Cu1 O11 C19 -177.7(9)
N19 Cu1 O11 C19 56.7(4)
N71 Cu1 O11 C19 -41.0(4)
U1 Cu1 O11 C19 -155.8(5)
O31 Cu1 O11 U1 21.45(17)
N23 Cu1 O11 U1 -21.9(10)
N19 Cu1 O11 U1 -147.5(2)
N71 Cu1 O11 U1 114.7(2)
O21 U1 O11 C19 -140.8(6)
O20 U1 O11 C19 38.6(6)
O31 U1 O11 C19 128.0(6)
O5 U1 O11 C19 -49.6(6)
O8 U1 O11 C19 132.1(5)
O6 U1 O11 C19 -47.0(6)
N4 U1 O11 C19 131.5(6)
N3 U1 O11 C19 -47.1(6)
Cu1 U1 O11 C19 147.0(6)
O21 U1 O11 Cu1 72.2(2)
O20 U1 O11 Cu1 -108.4(2)
O31 U1 O11 Cu1 -19.04(15)
O5 U1 O11 Cu1 163.4(2)
O8 U1 O11 Cu1 -14.9(3)
O6 U1 O11 Cu1 165.96(17)
N4 U1 O11 Cu1 -15.5(5)
N3 U1 O11 Cu1 165.90(19)
O21 U1 O8 N4 93.7(4)
O20 U1 O8 N4 -85.8(4)
O31 U1 O8 N4 -175.3(5)
O11 U1 O8 N4 -179.4(4)
O5 U1 O8 N4 5.9(8)
O9 U1 O8 N4 1.6(4)
O6 U1 O8 N4 -0.2(5)
N3 U1 O8 N4 -0.6(6)
Cu1 U1 O8 N4 172.3(4)
O21 U1 O6 N3 90.2(5)
O20 U1 O6 N3 -89.7(5)
O11 U1 O6 N3 -0.1(5)
O5 U1 O6 N3 2.9(4)
O8 U1 O6 N3 -179.4(4)
O9 U1 O6 N3 178.9(5)
N4 U1 O6 N3 -179.5(4)
Cu1 U1 O6 N3 15.5(6)
Cu1 O31 C1 C2 -135.3(5)
U1 O31 C1 C2 11.5(9)
Cu1 O31 C1 C6 45.5(7)
U1 O31 C1 C6 -167.7(4)
Cu1 O11 C19 C18 133.4(6)
U1 O11 C19 C18 -11.1(10)
Cu1 O11 C19 C14 -46.3(7)
U1 O11 C19 C14 169.2(5)
U1 O8 N4 O10 177.7(6)
U1 O8 N4 O9 -2.8(6)
U1 O9 N4 O10 -177.7(6)
U1 O9 N4 O8 2.8(6)
O21 U1 N4 O8 -86.1(4)
O20 U1 N4 O8 94.4(4)
O31 U1 N4 O8 4.3(4)
O11 U1 N4 O8 1.1(7)
O5 U1 N4 O8 -177.4(4)
O9 U1 N4 O8 -177.1(7)
O6 U1 N4 O8 179.8(4)
N3 U1 N4 O8 179.6(4)
Cu1 U1 N4 O8 -9.1(5)
O21 U1 N4 O9 90.9(4)
O20 U1 N4 O9 -88.5(4)
O31 U1 N4 O9 -178.7(4)
O11 U1 N4 O9 178.2(4)
O5 U1 N4 O9 -0.4(5)
O8 U1 N4 O9 177.1(7)
O6 U1 N4 O9 -3.2(4)
N3 U1 N4 O9 -3.4(4)
Cu1 U1 N4 O9 167.9(3)
O31 Cu1 N19 C13 -81.6(10)
O11 Cu1 N19 C13 -35.4(6)
N23 Cu1 N19 C13 155.6(6)
N71 Cu1 N19 C13 55.6(6)
U1 Cu1 N19 C13 -61.4(6)
O31 Cu1 N19 C11 96.5(10)
O11 Cu1 N19 C11 142.7(5)
N23 Cu1 N19 C11 -26.3(5)
N71 Cu1 N19 C11 -126.3(5)
U1 Cu1 N19 C11 116.6(5)
O31 Cu1 N23 C7 36.6(6)
O11 Cu1 N23 C7 79.5(11)
N19 Cu1 N23 C7 -156.1(6)
N71 Cu1 N23 C7 -56.6(6)
U1 Cu1 N23 C7 61.4(6)
O31 Cu1 N23 C9 -145.6(5)
O11 Cu1 N23 C9 -102.8(10)
N19 Cu1 N23 C9 21.6(5)
N71 Cu1 N23 C9 121.1(5)
U1 Cu1 N23 C9 -120.8(5)
C9 N23 C7 C6 176.3(6)
Cu1 N23 C7 C6 -6.0(9)
C9 N23 C7 C8 -2.1(10)
Cu1 N23 C7 C8 175.6(5)
C11 N19 C13 C14 -178.0(6)
Cu1 N19 C13 C14 0.1(10)
C11 N19 C13 C12 3.7(11)
Cu1 N19 C13 C12 -178.3(5)
O31 C1 C6 C5 178.9(6)
C2 C1 C6 C5 -0.3(9)
O31 C1 C6 C7 -1.2(9)
C2 C1 C6 C7 179.6(6)
N23 C7 C6 C5 158.7(7)
C8 C7 C6 C5 -22.9(9)
N23 C7 C6 C1 -21.3(10)
C8 C7 C6 C1 157.2(6)
U1 O6 N3 O7 175.0(7)
U1 O6 N3 O5 -4.8(7)
U1 O5 N3 O7 -175.0(7)
U1 O5 N3 O6 4.8(7)
O21 U1 N3 O6 -91.6(5)
O20 U1 N3 O6 88.2(4)
O31 U1 N3 O6 168.8(4)
O11 U1 N3 O6 179.9(4)
O5 U1 N3 O6 -174.8(7)
O8 U1 N3 O6 0.8(6)
O9 U1 N3 O6 -1.0(5)
N4 U1 N3 O6 0.5(5)
Cu1 U1 N3 O6 -170.6(4)
O21 U1 N3 O5 83.1(4)
O20 U1 N3 O5 -97.0(4)
O31 U1 N3 O5 -16.5(7)
O11 U1 N3 O5 -5.3(4)
O8 U1 N3 O5 175.6(3)
O9 U1 N3 O5 173.8(4)
O6 U1 N3 O5 174.8(7)
N4 U1 N3 O5 175.3(4)
Cu1 U1 N3 O5 4.2(5)
C4 C3 C2 C1 1.8(11)
O31 C1 C2 C3 179.3(6)
C6 C1 C2 C3 -1.5(10)
C2 C3 C4 C5 -0.3(11)
O11 C19 C14 C15 178.3(6)
C18 C19 C14 C15 -1.4(10)
O11 C19 C14 C13 -3.3(10)
C18 C19 C14 C13 177.1(7)
C16 C15 C14 C19 0.5(12)
C16 C15 C14 C13 -178.1(8)
N19 C13 C14 C19 29.9(11)
C12 C13 C14 C19 -151.7(7)
N19 C13 C14 C15 -151.7(8)
C12 C13 C14 C15 26.8(10)
C3 C4 C5 C6 -1.5(12)
C1 C6 C5 C4 1.8(11)
C7 C6 C5 C4 -178.1(7)
C13 N19 C11 C10 167.5(7)
Cu1 N19 C11 C10 -10.7(9)
C9 C10 C11 N19 68.1(9)
C11 C10 C9 N23 -73.8(9)
C7 N23 C9 C10 -162.4(7)
Cu1 N23 C9 C10 19.8(8)
C14 C15 C16 C17 0.7(14)
C18 C17 C16 C15 -0.8(14)
O11 C19 C18 C17 -178.4(7)
C14 C19 C18 C17 1.3(11)
C16 C17 C18 C19 -0.2(13)
